data_1501620
loop_
_publ_author_name
'Eric Gagnon'
'Thierry Maris'
'Kenneth E. Maly'
'James D. Wuest'

_publ_section_title
;
 The potential of intermolecular N/O interactions of nitro groups in
 crystal engineering, as revealed by structures of
 hexakis(4-nitrophenyl)benzene
;
_journal_name_full Tetrahedron
_journal_page_first 6603
_journal_page_last 6613
_journal_paper_doi 10.1016/j.tet.2007.03.101
_journal_volume 63
_journal_year 2007
_chemical_compound_source 'Synthesized by the authors. See text'
_chemical_formula_moiety 'C42 H24 N6 O12, 2(C2 H6 O)'
_chemical_formula_sum 'C46 H36 N6 O14'
_chemical_formula_weight 896.81
_chemical_name_systematic
; 
 ? 
;
_space_group_IT_number 14
_symmetry_cell_setting monoclinic
_symmetry_space_group_name_Hall '-P 2yn'
_symmetry_space_group_name_H-M 'P 1 21/n 1'
_atom_sites_solution_hydrogens geom
_atom_sites_solution_primary direct
_atom_sites_solution_secondary difmap
_audit_creation_method SHELXL-97
_cell_angle_alpha 90.00
_cell_angle_beta 98.039(6)
_cell_angle_gamma 90.00
_cell_formula_units_Z 2
_cell_length_a 10.7355(10)
_cell_length_b 13.9310(14)
_cell_length_c 14.1161(15)
_cell_measurement_reflns_used 4545
_cell_measurement_temperature 100(2)
_cell_measurement_theta_max 67.80
_cell_measurement_theta_min 4.48
_cell_volume 2090.4(4)
_computing_cell_refinement 'SMART (Bruker, 2003)'
_computing_data_collection 'SMART (Bruker, 2003)'
_computing_data_reduction 'SAINT (Bruker, 2004)'
_computing_molecular_graphics 'SHELXTL (Bruker, 1997)'
_computing_publication_material 'UdMX (local program)'
_computing_structure_refinement 'SHELXL97 (Sheldrick, 1997)'
_computing_structure_solution 'SHELXS97 (Sheldrick, 1997)'
_diffrn_ambient_temperature 100(2)
_diffrn_detector_area_resol_mean 5.5
_diffrn_measured_fraction_theta_full 0.980
_diffrn_measured_fraction_theta_max 0.980
_diffrn_measurement_device_type 'Bruker Smart 6000'
_diffrn_measurement_method \w
_diffrn_radiation_monochromator 'Montel 200 optics'
_diffrn_radiation_source 'Rotating Anode'
_diffrn_radiation_type CuK\a
_diffrn_radiation_wavelength 1.54178
_diffrn_reflns_av_R_equivalents 0.097
_diffrn_reflns_av_sigmaI/netI 0.1134
_diffrn_reflns_limit_h_max 12
_diffrn_reflns_limit_h_min -12
_diffrn_reflns_limit_k_max 16
_diffrn_reflns_limit_k_min -16
_diffrn_reflns_limit_l_max 17
_diffrn_reflns_limit_l_min -17
_diffrn_reflns_number 27886
_diffrn_reflns_theta_full 68.68
_diffrn_reflns_theta_max 68.68
_diffrn_reflns_theta_min 4.48
_diffrn_standards_decay_% 4.61
_diffrn_standards_interval_time 1440
_diffrn_standards_number 59
_exptl_absorpt_coefficient_mu 0.904
_exptl_absorpt_correction_T_max 0.9100
_exptl_absorpt_correction_T_min 0.7400
_exptl_absorpt_correction_type multi-scan
_exptl_absorpt_process_details 'Sadabs (Sheldrick,1996)'
_exptl_crystal_colour Colorless
_exptl_crystal_density_diffrn 1.425
_exptl_crystal_density_method 'not measured'
_exptl_crystal_description block
_exptl_crystal_F_000 932
_exptl_crystal_size_max 0.22
_exptl_crystal_size_mid 0.20
_exptl_crystal_size_min 0.11
_refine_diff_density_max 0.259
_refine_diff_density_min -0.249
_refine_diff_density_rms 0.068
_refine_ls_extinction_method none
_refine_ls_goodness_of_fit_ref 0.832
_refine_ls_hydrogen_treatment constr
_refine_ls_matrix_type full
_refine_ls_number_parameters 299
_refine_ls_number_reflns 3774
_refine_ls_number_restraints 3
_refine_ls_restrained_S_all 0.832
_refine_ls_R_factor_all 0.0863
_refine_ls_R_factor_gt 0.0665
_refine_ls_shift/su_max 0.000
_refine_ls_shift/su_mean 0.000
_refine_ls_structure_factor_coef Fsqd
_refine_ls_weighting_details 'calc w=1/[\s^2^(Fo^2^)+(0.0110P)^2^] where P=(Fo^2^+2Fc^2^)/3'
_refine_ls_weighting_scheme calc
_refine_ls_wR_factor_gt 0.1376
_refine_ls_wR_factor_ref 0.1422
_reflns_number_gt 2110
_reflns_number_total 3774
_reflns_threshold_expression I>2\s(I)
_cod_data_source_file deposit.cif
_cod_data_source_block jw1110
_cod_original_sg_symbol_H-M P21/n
_cod_database_code 1501620

loop_
_symmetry_equiv_pos_as_xyz
'x, y, z'
'-x+1/2, y+1/2, -z+1/2'
'-x, -y, -z'
'x-1/2, -y-1/2, z-1/2'

loop_
_atom_site_label
_atom_site_type_symbol
_atom_site_fract_x
_atom_site_fract_y
_atom_site_fract_z
_atom_site_U_iso_or_equiv
_atom_site_adp_type
_atom_site_occupancy
_atom_site_symmetry_multiplicity
_atom_site_calc_flag
_atom_site_refinement_flags
C1 C -0.0080(3) -0.4024(2) 0.0248(2) 0.0319(8) Uani 1 1 d .
C2 C -0.0015(3) -0.4290(2) -0.0706(3) 0.0319(7) Uani 1 1 d .
C3 C 0.0056(3) -0.5267(2) -0.0940(2) 0.0327(7) Uani 1 1 d .
C10 C -0.0070(3) -0.2991(2) 0.0519(3) 0.0396(9) Uani 1 1 d .
C11 C 0.1043(3) -0.2481(2) 0.0605(3) 0.0431(9) Uani 1 1 d .
H11 H 0.1797 -0.2801 0.0511 0.052 Uiso 1 1 calc R
C12 C 0.1082(3) -0.1514(2) 0.0824(3) 0.0448(9) Uani 1 1 d .
H12 H 0.1850 -0.1168 0.0857 0.054 Uiso 1 1 calc R
C13 C -0.0006(3) -0.1053(3) 0.0994(3) 0.0432(9) Uani 1 1 d .
C14 C -0.1154(3) -0.1545(2) 0.0916(3) 0.0454(9) Uani 1 1 d .
H14 H -0.1895 -0.1233 0.1053 0.055 Uiso 1 1 calc R
C15 C -0.1181(3) -0.2503(2) 0.0634(3) 0.0457(9) Uani 1 1 d .
H15 H -0.1964 -0.2830 0.0517 0.055 Uiso 1 1 calc R
C20 C -0.0049(4) -0.3547(3) -0.1462(3) 0.0485(10) Uani 1 1 d .
C21 C 0.1001(3) -0.3343(2) -0.1892(3) 0.0407(8) Uani 1 1 d .
H21 H 0.1754 -0.3688 -0.1689 0.049 Uiso 1 1 calc R
C22 C 0.1009(3) -0.2656(3) -0.2606(3) 0.0442(9) Uani 1 1 d .
H22 H 0.1747 -0.2521 -0.2882 0.053 Uiso 1 1 calc R
C23 C -0.0116(3) -0.2178(2) -0.2897(3) 0.0420(9) Uani 1 1 d .
C24 C -0.1205(3) -0.2357(2) -0.2504(3) 0.0437(9) Uani 1 1 d .
H24 H -0.1963 -0.2022 -0.2717 0.052 Uiso 1 1 calc R
C25 C -0.1146(3) -0.3048(3) -0.1786(3) 0.0462(9) Uani 1 1 d .
H25 H -0.1884 -0.3183 -0.1509 0.055 Uiso 1 1 calc R
C30 C 0.0092(3) -0.5548(2) -0.1951(3) 0.0422(9) Uani 1 1 d .
C31 C 0.1185(3) -0.5789(2) -0.2307(3) 0.0454(9) Uani 1 1 d .
H31 H 0.1946 -0.5792 -0.1874 0.054 Uiso 1 1 calc R
C32 C 0.1250(3) -0.6024(2) -0.3243(3) 0.0420(9) Uani 1 1 d .
H32 H 0.2022 -0.6202 -0.3450 0.050 Uiso 1 1 calc R
C33 C 0.0132(3) -0.5988(2) -0.3875(3) 0.0425(9) Uani 1 1 d .
C34 C -0.1015(3) -0.5786(2) -0.3550(3) 0.0426(9) Uani 1 1 d .
H34 H -0.1781 -0.5819 -0.3975 0.051 Uiso 1 1 calc R
C35 C -0.1016(3) -0.5536(2) -0.2593(3) 0.0443(9) Uani 1 1 d .
H35 H -0.1782 -0.5356 -0.2378 0.053 Uiso 1 1 calc R
N10 N 0.0038(3) -0.0053(2) 0.1254(2) 0.0438(8) Uani 1 1 d .
N20 N -0.0176(3) -0.1451(2) -0.3642(2) 0.0426(8) Uani 1 1 d .
N30 N 0.0163(3) -0.6252(2) -0.4857(2) 0.0415(7) Uani 1 1 d .
O10 O -0.0914(2) 0.03018(17) 0.14924(17) 0.0423(6) Uani 1 1 d .
O11 O 0.0997(3) 0.0384(2) 0.1228(2) 0.0573(7) Uani 1 1 d .
O20 O 0.0806(3) -0.12926(18) -0.3976(2) 0.0546(7) Uani 1 1 d .
O21 O -0.1179(2) -0.10955(19) -0.3922(2) 0.0551(7) Uani 1 1 d .
O30 O 0.1122(2) -0.65822(17) -0.5103(2) 0.0519(7) Uani 1 1 d .
O31 O -0.0803(2) -0.61226(18) -0.5428(2) 0.0555(7) Uani 1 1 d .
O40 O 0.8612(3) 0.1799(2) 0.5766(2) 0.0703(9) Uani 1 1 d D
H40 H 0.8767 0.1549 0.5253 0.105 Uiso 1 1 calc .
C40 C 0.9312(4) 0.1314(3) 0.6558(3) 0.0716(13) Uani 1 1 d D
H40A H 0.8967 0.0659 0.6600 0.086 Uiso 1 1 calc R
H40B H 0.9201 0.1658 0.7153 0.086 Uiso 1 1 calc R
C41 C 1.0735(3) 0.1239(3) 0.6489(3) 0.0718(14) Uani 1 1 d D
H41A H 1.0903 0.0638 0.6168 0.108 Uiso 1 1 calc R
H41B H 1.1212 0.1246 0.7134 0.108 Uiso 1 1 calc R
H41C H 1.0992 0.1784 0.6123 0.108 Uiso 1 1 calc R

loop_
_atom_site_aniso_label
_atom_site_aniso_U_11
_atom_site_aniso_U_22
_atom_site_aniso_U_33
_atom_site_aniso_U_23
_atom_site_aniso_U_13
_atom_site_aniso_U_12
C1 0.0317(16) 0.0299(15) 0.034(2) 0.0027(15) 0.0044(17) 0.0002(12)
C2 0.0299(15) 0.0321(16) 0.0336(19) -0.0052(14) 0.0041(16) -0.0027(12)
C3 0.0320(16) 0.0308(16) 0.0353(18) 0.0000(15) 0.0045(16) 0.0009(13)
C10 0.0361(17) 0.0386(18) 0.044(2) -0.0006(16) 0.0065(18) 0.0018(14)
C11 0.046(2) 0.043(2) 0.041(2) -0.0012(17) 0.0086(19) -0.0039(15)
C12 0.0423(19) 0.047(2) 0.046(2) -0.0031(18) 0.0074(19) -0.0021(15)
C13 0.0426(19) 0.048(2) 0.040(2) -0.0007(17) 0.0069(19) 0.0030(16)
C14 0.0419(19) 0.045(2) 0.050(3) 0.0008(18) 0.010(2) 0.0056(15)
C15 0.046(2) 0.045(2) 0.045(2) -0.0047(18) 0.007(2) -0.0025(16)
C20 0.052(2) 0.043(2) 0.050(2) -0.0007(19) 0.003(2) 0.0014(17)
C21 0.0420(18) 0.0397(19) 0.042(2) 0.0019(17) 0.0113(19) 0.0035(15)
C22 0.050(2) 0.048(2) 0.035(2) 0.0006(17) 0.008(2) 0.0065(16)
C23 0.0410(19) 0.0422(19) 0.043(2) 0.0011(17) 0.0057(19) -0.0028(15)
C24 0.045(2) 0.046(2) 0.040(2) 0.0008(17) 0.0026(19) -0.0043(15)
C25 0.0413(19) 0.050(2) 0.048(3) -0.0031(19) 0.008(2) -0.0037(16)
C30 0.046(2) 0.042(2) 0.038(2) -0.0005(17) 0.0057(19) -0.0018(15)
C31 0.047(2) 0.0407(19) 0.048(3) -0.0012(17) 0.006(2) 0.0030(15)
C32 0.045(2) 0.044(2) 0.036(2) -0.0028(17) 0.0041(19) 0.0014(15)
C33 0.044(2) 0.043(2) 0.041(2) -0.0009(17) 0.006(2) 0.0040(15)
C34 0.045(2) 0.043(2) 0.040(2) -0.0028(17) 0.007(2) 0.0017(16)
C35 0.0393(19) 0.046(2) 0.046(2) -0.0013(18) 0.001(2) -0.0021(15)
N10 0.0433(17) 0.0463(17) 0.042(2) -0.0012(14) 0.0059(16) -0.0021(14)
N20 0.0406(17) 0.0427(17) 0.044(2) -0.0013(14) 0.0059(17) -0.0002(13)
N30 0.0444(17) 0.0428(16) 0.0384(19) 0.0019(15) 0.0104(17) 0.0048(13)
O10 0.0405(13) 0.0434(13) 0.0422(15) -0.0013(12) 0.0036(12) 0.0034(11)
O11 0.0555(17) 0.0601(17) 0.0557(18) 0.0023(14) 0.0056(15) 0.0001(13)
O20 0.0586(17) 0.0503(15) 0.0562(19) 0.0034(14) 0.0128(15) 0.0036(12)
O21 0.0499(15) 0.0575(16) 0.0583(19) 0.0011(14) 0.0085(15) -0.0046(13)
O30 0.0593(17) 0.0497(16) 0.0468(17) 0.0023(13) 0.0080(15) -0.0008(13)
O31 0.0525(16) 0.0563(17) 0.0568(19) -0.0014(14) 0.0042(15) 0.0030(13)
O40 0.076(2) 0.0654(19) 0.070(2) 0.0012(17) 0.0118(18) -0.0005(16)
C40 0.075(3) 0.068(3) 0.071(3) 0.000(3) 0.010(3) -0.004(2)
C41 0.076(3) 0.061(3) 0.077(4) -0.005(3) 0.006(3) -0.004(2)

loop_
_atom_type_symbol
_atom_type_description
_atom_type_scat_dispersion_real
_atom_type_scat_dispersion_imag
_atom_type_scat_source
C C 0.0181 0.0091 'International Tables Vol C Tables 4.2.6.8 and 6.1.1.4'
H H 0.0000 0.0000 'International Tables Vol C Tables 4.2.6.8 and 6.1.1.4'
N N 0.0311 0.0180 'International Tables Vol C Tables 4.2.6.8 and 6.1.1.4'
O O 0.0492 0.0322 'International Tables Vol C Tables 4.2.6.8 and 6.1.1.4'

loop_
_geom_angle_atom_site_label_1
_geom_angle_atom_site_label_2
_geom_angle_atom_site_label_3
_geom_angle_site_symmetry_1
_geom_angle
_geom_angle_publ_flag
C3 C1 C2 3_545 119.2(3) y
C3 C1 C10 3_545 120.5(3) y
C2 C1 C10 . 120.1(3) y
C3 C2 C1 . 119.5(3) y
C3 C2 C20 . 120.2(3) y
C1 C2 C20 . 120.3(3) y
C1 C3 C2 3_545 121.3(3) y
C1 C3 C30 3_545 119.3(3) y
C2 C3 C30 . 119.4(3) y
C11 C10 C15 . 118.6(3) y
C11 C10 C1 . 119.7(3) y
C15 C10 C1 . 121.5(3) y
C10 C11 C12 . 121.4(3) y
C10 C11 H11 . 119.3 ?
C12 C11 H11 . 119.3 ?
C11 C12 C13 . 119.5(3) y
C11 C12 H12 . 120.3 ?
C13 C12 H12 . 120.3 ?
C12 C13 C14 . 120.9(3) y
C12 C13 N10 . 119.7(3) y
C14 C13 N10 . 119.4(3) y
C15 C14 C13 . 118.4(3) y
C15 C14 H14 . 120.8 ?
C13 C14 H14 . 120.8 ?
C14 C15 C10 . 120.9(3) y
C14 C15 H15 . 119.5 ?
C10 C15 H15 . 119.5 ?
C21 C20 C25 . 117.3(4) y
C21 C20 C2 . 121.3(3) y
C25 C20 C2 . 121.4(4) y
C20 C21 C22 . 123.2(3) y
C20 C21 H21 . 118.4 ?
C22 C21 H21 . 118.4 ?
C23 C22 C21 . 116.8(3) y
C23 C22 H22 . 121.6 ?
C21 C22 H22 . 121.6 ?
C24 C23 C22 . 122.8(4) y
C24 C23 N20 . 117.4(3) y
C22 C23 N20 . 119.7(3) y
C23 C24 C25 . 117.5(3) y
C23 C24 H24 . 121.3 ?
C25 C24 H24 . 121.3 ?
C20 C25 C24 . 122.4(4) y
C20 C25 H25 . 118.8 ?
C24 C25 H25 . 118.8 ?
C31 C30 C35 . 117.3(4) y
C31 C30 C3 . 123.5(3) y
C35 C30 C3 . 119.2(3) y
C32 C31 C30 . 124.7(4) y
C32 C31 H31 . 117.7 ?
C30 C31 H31 . 117.7 ?
C31 C32 C33 . 117.0(4) y
C31 C32 H32 . 121.5 ?
C33 C32 H32 . 121.5 ?
C32 C33 C34 . 120.9(4) y
C32 C33 N30 . 118.3(3) y
C34 C33 N30 . 120.5(3) y
C35 C34 C33 . 119.2(4) y
C35 C34 H34 . 120.4 ?
C33 C34 H34 . 120.4 ?
C30 C35 C34 . 120.7(4) y
C30 C35 H35 . 119.6 ?
C34 C35 H35 . 119.6 ?
O11 N10 O10 . 123.8(3) y
O11 N10 C13 . 118.7(3) y
O10 N10 C13 . 117.5(3) y
O21 N20 O20 . 125.1(3) y
O21 N20 C23 . 118.1(3) y
O20 N20 C23 . 116.6(3) y
O30 N30 O31 . 122.3(3) y
O30 N30 C33 . 120.3(3) y
O31 N30 C33 . 117.4(3) y
C40 O40 H40 . 109.5 ?
O40 C40 C41 . 113.6(3) y
O40 C40 H40A . 108.9 ?
C41 C40 H40A . 108.9 ?
O40 C40 H40B . 108.9 ?
C41 C40 H40B . 108.9 ?
H40A C40 H40B . 107.7 ?
C40 C41 H41A . 109.5 ?
C40 C41 H41B . 109.5 ?
H41A C41 H41B . 109.5 ?
C40 C41 H41C . 109.5 ?
H41A C41 H41C . 109.5 ?
H41B C41 H41C . 109.5 ?

loop_
_geom_bond_atom_site_label_1
_geom_bond_atom_site_label_2
_geom_bond_site_symmetry_2
_geom_bond_distance
_geom_bond_publ_flag
C1 C3 3_545 1.387(4) y
C1 C2 . 1.407(5) y
C1 C10 . 1.488(4) y
C2 C3 . 1.406(4) y
C2 C20 . 1.483(5) y
C3 C1 3_545 1.387(4) y
C3 C30 . 1.486(5) y
C10 C11 . 1.381(5) y
C10 C15 . 1.402(5) y
C11 C12 . 1.381(5) y
C11 H11 . 0.95 ?
C12 C13 . 1.382(5) y
C12 H12 . 0.95 ?
C13 C14 . 1.402(5) y
C13 N10 . 1.440(4) y
C14 C15 . 1.391(4) y
C14 H14 . 0.95 ?
C15 H15 . 0.95 ?
C20 C21 . 1.382(5) y
C20 C25 . 1.389(5) y
C21 C22 . 1.391(5) y
C21 H21 . 0.95 ?
C22 C23 . 1.390(5) y
C22 H22 . 0.95 ?
C23 C24 . 1.385(5) y
C23 N20 . 1.455(5) y
C24 C25 . 1.393(5) y
C24 H24 . 0.95 ?
C25 H25 . 0.95 ?
C30 C31 . 1.381(5) y
C30 C35 . 1.391(5) y
C31 C32 . 1.371(5) y
C31 H31 . 0.95 ?
C32 C33 . 1.393(5) y
C32 H32 . 0.95 ?
C33 C34 . 1.401(5) y
C33 N30 . 1.438(5) y
C34 C35 . 1.395(5) y
C34 H34 . 0.95 ?
C35 H35 . 0.95 ?
N10 O11 . 1.202(4) y
N10 O10 . 1.223(4) y
N20 O21 . 1.201(4) y
N20 O20 . 1.233(4) y
N30 O30 . 1.222(4) y
N30 O31 . 1.234(4) y
O40 C40 . 1.427(4) y
O40 H40 . 0.84 ?
C40 C41 . 1.548(4) y
C40 H40a . 0.99 ?
C40 H40b . 0.99 ?
C41 H41a . 0.98 ?
C41 H41b . 0.98 ?
C41 H41c . 0.98 ?

loop_
_geom_hbond_atom_site_label_D
_geom_hbond_atom_site_label_H
_geom_hbond_atom_site_label_A
_geom_hbond_distance_DH
_geom_hbond_distance_HA
_geom_hbond_distance_DA
_geom_hbond_angle_DHA
_geom_hbond_site_symmetry_A
O40 H40 O20 0.84 1.95 2.777(4) 166.1 3_655
